data_9016759
loop_
_publ_author_name
'Winter, J. K.'
'Okamura, F. P.'
'Ghose, S.'

_publ_section_title
;
 A high-temperature structural study of high albite, monalbite, and the
 analbite - monalbite phase transition
 T = 980 C, sample = monalbite
;
_journal_name_full 'American Mineralogist'
_journal_page_first 409
_journal_page_last 423
_journal_volume 64
_journal_year 1979
_chemical_compound_source 'Tiburon, Marin County, California, USA'
_chemical_formula_sum 'Al K0.002 Na0.998 O8 Si3'
_chemical_name_mineral Albite
_space_group_IT_number 12
_space_group_name_Hall '-C 2y'
_space_group_name_H-M_alt 'C 1 2/m 1'
_symmetry_space_group_name_H-M 'C 1 2/m 1'
_cell_angle_alpha 90
_cell_angle_beta 116.13
_cell_angle_gamma 90
_cell_formula_units_Z 4
_cell_length_a 8.274
_cell_length_b 12.991
_cell_length_c 7.144
_cell_volume 689.410
_database_code_amcsd 0000720
_diffrn_ambient_temperature 1253.15
_exptl_crystal_density_diffrn 2.527
_cod_data_source_file inputs/fixed/downloads/00/00799.cif
_cod_data_source_block 00799
_cod_original_formula_sum '(Na.998 K.002) (Si3 Al) O8'
_cod_database_code 9016759

loop_
_space_group_symop_operation_xyz
x,y,z
1/2+x,1/2+y,z
x,-y,z
1/2+x,1/2-y,z
-x,y,-z
1/2-x,1/2+y,-z
-x,-y,-z
1/2-x,1/2-y,-z

loop_
_atom_site_aniso_label
_atom_site_aniso_U_11
_atom_site_aniso_U_22
_atom_site_aniso_U_33
_atom_site_aniso_U_12
_atom_site_aniso_U_13
_atom_site_aniso_U_23
Na 0.06821 0.22315 0.16151 0.00000 0.02703 0.00000
K 0.06821 0.22315 0.16151 0.00000 0.02703 0.00000
Si1 0.03159 0.03591 0.02647 -0.00538 0.01279 -0.00084
Al1 0.03159 0.03591 0.02647 -0.00538 0.01279 -0.00084
Si2 0.02907 0.02992 0.03314 -0.00244 0.01134 -0.00084
Al2 0.02907 0.02992 0.03314 -0.00244 0.01134 -0.00084
Oa1 0.07995 0.06156 0.03751 0.00000 0.02969 0.00000
Oa2 0.03970 0.03249 0.05460 0.00000 0.01255 0.00000
Ob 0.05116 0.08635 0.07732 -0.01760 0.03934 0.00084
Oc 0.04920 0.04104 0.06877 -0.00929 0.02052 -0.00549
Od 0.05395 0.07267 0.03835 0.01173 0.00507 0.01013

loop_
_atom_site_label
_atom_site_fract_x
_atom_site_fract_y
_atom_site_fract_z
_atom_site_occupancy
_atom_site_type_symbol
_atom_site_attached_hydrogens
Na 0.27890 0.00000 0.13780 0.99750 Na 0
K 0.27890 0.00000 0.13780 0.00250 K 0
Si1 0.00810 0.17840 0.22330 0.75000 Si 0
Al1 0.00810 0.17840 0.22330 0.25000 Al 0
Si2 0.69590 0.11630 0.34200 0.75000 Si 0
Al2 0.69590 0.11630 0.34200 0.25000 Al 0
Oa1 0.00000 0.13930 0.00000 1.00000 O 0
Oa2 0.60630 0.00000 0.28350 1.00000 O 0
Ob 0.82330 0.13500 0.22520 1.00000 O 0
Oc 0.02570 0.30440 0.25350 1.00000 O 0
Od 0.18910 0.12290 0.40490 1.00000 O 0

loop_
_cod_changelog_entry_id
_cod_changelog_entry_author
_cod_changelog_entry_date
_cod_changelog_entry_text
1
;cod-tools version 3.8.0
Id: cif_guess_AMCSD_atom_types 9581 2023-05-17 12:35:41Z saulius
;
2023-05-23T09:22:12+03:00
;Derived atom types and hydrogen counts
from atom names that follow the AMCSD naming convention
(Wat == water, O-H == hydroxyl).
;

loop_
_cod_related_entry_id
_cod_related_entry_database
_cod_related_entry_code
1 AMCSD 0000720
